data_7050182
loop_
_publ_author_name
'Arena, Giuseppe'
'Contino, Annalinda'
'Longo, Elisa'
'Spoto, Giuseppe'
'Arduini, Arturo'
'Pochini, Andrea'
'Secchi, Andrea'
'Massera, Chiara'
'Ugozzoli, Franco'

_publ_section_title
;
 An integrated approach to the study of the recognition of guests
 containing CH3 and CH2 acidic groups by differently rigidified cone
 p-tert-butylcalix[4]arene derivativesElectronic supplementary
 information (ESI) available: experimental conditions used for
 calorimetric measurements. See
 http://www.rsc.org/suppdata/nj/b3/b308996g/
;
_journal_issue 1
_journal_name_full 'New Journal of Chemistry'
_journal_page_first 56
_journal_paper_doi 10.1039/b308996g
_journal_volume 28
_journal_year 2004
_chemical_formula_sum 'C52 H71 N O4'
_chemical_formula_weight 774.10
_space_group_IT_number 14
_symmetry_space_group_name_Hall '-P 2yab'
_symmetry_space_group_name_H-M 'P 1 21/a 1'
_atom_sites_solution_hydrogens geom
_atom_sites_solution_primary direct
_atom_sites_solution_secondary difmap
_audit_creation_method SHELXL-97
_cell_angle_alpha 90.000(5)
_cell_angle_beta 90.690(5)
_cell_angle_gamma 90.000(5)
_cell_formula_units_Z 4
_cell_length_a 19.892(5)
_cell_length_b 19.296(5)
_cell_length_c 12.102(5)
_cell_measurement_temperature 293(2)
_cell_volume 4645(3)
_computing_structure_refinement 'SHELXL-97 (Sheldrick, 1997)'
_computing_structure_solution 'SHELXS-97 (Sheldrick, 1990)'
_diffrn_ambient_temperature 293(2)
_diffrn_measured_fraction_theta_full 0.972
_diffrn_measured_fraction_theta_max 0.972
_diffrn_radiation_monochromator graphite
_diffrn_radiation_source 'fine-focus sealed tube'
_diffrn_radiation_type CuK\a
_diffrn_radiation_wavelength 1.54178
_diffrn_reflns_av_R_equivalents 0.0132
_diffrn_reflns_av_sigmaI/netI 0.0166
_diffrn_reflns_limit_h_max 24
_diffrn_reflns_limit_h_min -24
_diffrn_reflns_limit_k_max 23
_diffrn_reflns_limit_k_min 0
_diffrn_reflns_limit_l_max 13
_diffrn_reflns_limit_l_min 0
_diffrn_reflns_number 9056
_diffrn_reflns_theta_full 70.35
_diffrn_reflns_theta_max 70.35
_diffrn_reflns_theta_min 3.19
_exptl_absorpt_coefficient_mu 0.526
_exptl_crystal_density_diffrn 1.107
_exptl_crystal_density_method 'not measured'
_exptl_crystal_F_000 1688
_refine_diff_density_max 0.570
_refine_diff_density_min -0.357
_refine_diff_density_rms 0.049
_refine_ls_extinction_method none
_refine_ls_goodness_of_fit_ref 1.472
_refine_ls_hydrogen_treatment mixed
_refine_ls_matrix_type full
_refine_ls_number_parameters 551
_refine_ls_number_reflns 8620
_refine_ls_number_restraints 0
_refine_ls_restrained_S_all 1.472
_refine_ls_R_factor_all 0.0581
_refine_ls_R_factor_gt 0.0505
_refine_ls_shift/su_max 2.706
_refine_ls_shift/su_mean 0.076
_refine_ls_structure_factor_coef Fsqd
_refine_ls_weighting_details 'calc w=1/[\s^2^(Fo^2^)+(0.1000P)^2^+0.0000P] where P=(Fo^2^+2Fc^2^)/3'
_refine_ls_weighting_scheme calc
_refine_ls_wR_factor_gt 0.1735
_refine_ls_wR_factor_ref 0.1818
_reflns_number_gt 7380
_reflns_number_total 8620
_reflns_threshold_expression >2sigma(I)
_cod_data_source_file b308996g.txt
_cod_data_source_block diprtb
_cod_database_code 7050182

loop_
_symmetry_equiv_pos_as_xyz
'x, y, z'
'-x+1/2, y+1/2, -z'
'-x, -y, -z'
'x-1/2, -y-1/2, z'

loop_
_atom_site_label
_atom_site_type_symbol
_atom_site_fract_x
_atom_site_fract_y
_atom_site_fract_z
_atom_site_U_iso_or_equiv
_atom_site_adp_type
_atom_site_occupancy
_atom_site_symmetry_multiplicity
_atom_site_calc_flag
_atom_site_refinement_flags
_atom_site_disorder_assembly
_atom_site_disorder_group
O1A O 0.59108(6) 0.01895(6) 0.59999(10) 0.0343(3) Uani 1 1 d . . .
C1A C 0.64556(8) 0.05576(8) 0.56423(13) 0.0279(3) Uani 1 1 d . . .
C2A C 0.70976(8) 0.03463(8) 0.59905(13) 0.0284(3) Uani 1 1 d . . .
C3A C 0.76585(8) 0.07059(8) 0.56164(13) 0.0299(3) Uani 1 1 d . . .
H3A H 0.8097 0.0559 0.5860 0.0318(17) Uiso 1 1 calc R . .
C4A C 0.76067(8) 0.12700(8) 0.49020(14) 0.0312(3) Uani 1 1 d . . .
C5A C 0.69571(8) 0.14565(8) 0.45526(13) 0.0312(3) Uani 1 1 d . . .
H5A H 0.6906 0.1836 0.4046 0.0318(17) Uiso 1 1 calc R . .
C6A C 0.63855(8) 0.11161(8) 0.49066(13) 0.0290(3) Uani 1 1 d . . .
C7A C 0.82223(9) 0.16603(9) 0.44673(15) 0.0377(4) Uani 1 1 d . . .
C8A C 0.81098(10) 0.24435(10) 0.44866(19) 0.0471(5) Uani 1 1 d . . .
H8A1 H 0.8001 0.2587 0.5223 0.0762(13) Uiso 1 1 calc R . .
H8A2 H 0.7746 0.2561 0.3993 0.0762(13) Uiso 1 1 calc R . .
H8A3 H 0.8512 0.2675 0.4256 0.0762(13) Uiso 1 1 calc R . .
C9A C 0.83334(13) 0.14288(13) 0.3270(2) 0.0608(6) Uani 1 1 d . . .
H9A1 H 0.8718 0.1664 0.2979 0.0762(13) Uiso 1 1 calc R . .
H9A2 H 0.7943 0.1540 0.2831 0.0762(13) Uiso 1 1 calc R . .
H9A3 H 0.8409 0.0938 0.3252 0.0762(13) Uiso 1 1 calc R . .
C10A C 0.88506(10) 0.15084(13) 0.5150(2) 0.0612(6) Uani 1 1 d . . .
H10A H 0.9219 0.1778 0.4876 0.0762(13) Uiso 1 1 calc R . .
H10B H 0.8957 0.1024 0.5098 0.0762(13) Uiso 1 1 calc R . .
H10C H 0.8773 0.1627 0.5908 0.0762(13) Uiso 1 1 calc R . .
C20A C 0.71874(8) -0.02498(8) 0.68042(14) 0.0301(3) Uani 1 1 d . . .
H20A H 0.6797 -0.0542 0.6776 0.0409(14) Uiso 1 1 calc R . .
H20B H 0.7568 -0.0524 0.6594 0.0409(14) Uiso 1 1 calc R . .
O1B O 0.61330(5) -0.01875(6) 0.84276(10) 0.0333(3) Uani 1 1 d . . .
C1B C 0.67704(7) 0.00544(7) 0.87293(14) 0.0277(3) Uani 1 1 d . . .
C2B C 0.68590(8) 0.03636(7) 0.97620(13) 0.0276(3) Uani 1 1 d . . .
C3B C 0.75006(8) 0.05940(8) 1.00646(14) 0.0283(3) Uani 1 1 d . . .
H3B H 0.7568 0.0792 1.0785 0.0318(17) Uiso 1 1 calc R . .
C4B C 0.80456(8) 0.05465(7) 0.93571(13) 0.0280(3) Uani 1 1 d . . .
C5B C 0.79266(8) 0.02627(7) 0.83135(14) 0.0279(3) Uani 1 1 d . . .
H5B H 0.8292 0.0237 0.7803 0.0318(17) Uiso 1 1 calc R . .
C6B C 0.72929(8) 0.00137(7) 0.79813(13) 0.0276(3) Uani 1 1 d . . .
C7B C 0.87390(8) 0.08059(8) 0.97449(14) 0.0325(4) Uani 1 1 d . . .
C8B C 0.86858(9) 0.15656(9) 1.01185(17) 0.0413(4) Uani 1 1 d . . .
H8B1 H 0.8516 0.1843 0.9519 0.0762(13) Uiso 1 1 calc R . .
H8B2 H 0.9123 0.1731 1.0338 0.0762(13) Uiso 1 1 calc R . .
H8B3 H 0.8386 0.1597 1.0732 0.0762(13) Uiso 1 1 calc R . .
C9B C 0.89888(9) 0.03585(10) 1.07210(17) 0.0429(4) Uani 1 1 d . . .
H9B1 H 0.8668 0.0378 1.1307 0.0762(13) Uiso 1 1 calc R . .
H9B2 H 0.9414 0.0531 1.0983 0.0762(13) Uiso 1 1 calc R . .
H9B3 H 0.9039 -0.0113 1.0482 0.0762(13) Uiso 1 1 calc R . .
C10B C 0.92603(9) 0.07660(10) 0.88241(16) 0.0425(4) Uani 1 1 d . . .
H10D H 0.9318 0.0292 0.8604 0.0762(13) Uiso 1 1 calc R . .
H10E H 0.9682 0.0947 0.9090 0.0762(13) Uiso 1 1 calc R . .
H10F H 0.9108 0.1034 0.8202 0.0762(13) Uiso 1 1 calc R . .
C11B C 0.60428(9) -0.09204(8) 0.86027(16) 0.0364(4) Uani 1 1 d . . .
H11A H 0.5927 -0.1005 0.9358 0.0409(14) Uiso 1 1 calc R . .
H11B H 0.6454 -0.1161 0.8452 0.0409(14) Uiso 1 1 calc R . .
C12B C 0.54906(9) -0.11820(9) 0.78474(18) 0.0431(4) Uani 1 1 d . . .
H12A H 0.5591 -0.1060 0.7098 0.0409(14) Uiso 1 1 calc R . .
H12B H 0.5074 -0.0964 0.8038 0.0409(14) Uiso 1 1 calc R . .
C13B C 0.54160(11) -0.19610(10) 0.79361(19) 0.0476(5) Uani 1 1 d . . .
H13A H 0.5838 -0.2179 0.7777 0.0762(13) Uiso 1 1 calc R . .
H13B H 0.5081 -0.2117 0.7416 0.0762(13) Uiso 1 1 calc R . .
H13C H 0.5282 -0.2081 0.8671 0.0762(13) Uiso 1 1 calc R . .
C20B C 0.62655(8) 0.05233(8) 1.04994(14) 0.0299(3) Uani 1 1 d . . .
H20C H 0.5918 0.0185 1.0386 0.0409(14) Uiso 1 1 calc R . .
H20D H 0.6404 0.0508 1.1261 0.0409(14) Uiso 1 1 calc R . .
O1C O 0.51606(6) 0.07967(6) 0.89321(11) 0.0346(3) Uani 1 1 d . . .
C1C C 0.54900(7) 0.13443(8) 0.94178(13) 0.0276(3) Uani 1 1 d . . .
C2C C 0.52901(7) 0.20170(8) 0.91229(13) 0.0270(3) Uani 1 1 d . . .
C3C C 0.56103(8) 0.25745(8) 0.96307(14) 0.0297(3) Uani 1 1 d . . .
H3C H 0.5474 0.3035 0.9427 0.0318(17) Uiso 1 1 calc R . .
C4C C 0.61221(8) 0.24968(8) 1.04259(14) 0.0309(4) Uani 1 1 d . . .
C5C C 0.63030(8) 0.18207(8) 1.07027(14) 0.0298(3) Uani 1 1 d . . .
H5C H 0.6649 0.1749 1.1251 0.0318(17) Uiso 1 1 calc R . .
C6C C 0.60000(7) 0.12434(8) 1.02129(13) 0.0278(3) Uani 1 1 d . . .
C7C C 0.64642(9) 0.31372(9) 1.09280(16) 0.0382(4) Uani 1 1 d . . .
C8C C 0.59282(11) 0.36191(10) 1.14095(19) 0.0498(5) Uani 1 1 d . . .
H8C1 H 0.5642 0.3787 1.0824 0.0762(13) Uiso 1 1 calc R . .
H8C2 H 0.6144 0.4004 1.1771 0.0762(13) Uiso 1 1 calc R . .
H8C3 H 0.5664 0.3368 1.1934 0.0762(13) Uiso 1 1 calc R . .
C9C C 0.68498(11) 0.35200(10) 1.00265(19) 0.0513(5) Uani 1 1 d . . .
H9C1 H 0.6541 0.3668 0.9458 0.0762(13) Uiso 1 1 calc R . .
H9C2 H 0.7178 0.3215 0.9715 0.0762(13) Uiso 1 1 calc R . .
H9C3 H 0.7071 0.3917 1.0342 0.0762(13) Uiso 1 1 calc R . .
C10C C 0.69613(13) 0.29498(11) 1.1855(2) 0.0601(6) Uani 1 1 d . . .
H10G H 0.7145 0.3366 1.2170 0.0762(13) Uiso 1 1 calc R . .
H10H H 0.7318 0.2673 1.1561 0.0762(13) Uiso 1 1 calc R . .
H10I H 0.6733 0.2693 1.2416 0.0762(13) Uiso 1 1 calc R . .
C20C C 0.47526(7) 0.21396(8) 0.82380(13) 0.0298(3) Uani 1 1 d . . .
H20E H 0.4481 0.1731 0.8161 0.0409(14) Uiso 1 1 calc R . .
H20F H 0.4466 0.2512 0.8465 0.0409(14) Uiso 1 1 calc R . .
O1D O 0.49161(5) 0.11438(5) 0.64730(10) 0.0319(3) Uani 1 1 d . . .
C1D C 0.51493(7) 0.18162(8) 0.63124(14) 0.0280(3) Uani 1 1 d . . .
C2D C 0.54970(7) 0.19645(8) 0.53478(14) 0.0294(3) Uani 1 1 d . . .
C3D C 0.57266(8) 0.26391(8) 0.51844(14) 0.0318(4) Uani 1 1 d . . .
H3D H 0.5963 0.2746 0.4519 0.0318(17) Uiso 1 1 calc R . .
C4D C 0.56239(8) 0.31627(8) 0.59592(15) 0.0328(4) Uani 1 1 d . . .
C5D C 0.52966(8) 0.29844(8) 0.69242(14) 0.0307(3) Uani 1 1 d . . .
H5D H 0.5230 0.3336 0.7474 0.0318(17) Uiso 1 1 calc R . .
C6D C 0.50594(7) 0.23164(8) 0.71300(13) 0.0277(3) Uani 1 1 d . . .
C7D C 0.58992(10) 0.38983(9) 0.57654(17) 0.0427(4) Uani 1 1 d . . .
C8D C 0.57394(16) 0.41350(13) 0.4580(2) 0.0732(8) Uani 1 1 d . . .
H8D1 H 0.5858 0.4614 0.4499 0.0762(13) Uiso 1 1 calc R . .
H8D2 H 0.5268 0.4077 0.4429 0.0762(13) Uiso 1 1 calc R . .
H8D3 H 0.5993 0.3861 0.4069 0.0762(13) Uiso 1 1 calc R . .
C9D C 0.55445(18) 0.44307(12) 0.6476(3) 0.0884(10) Uani 1 1 d . . .
H9D1 H 0.5664 0.4358 0.7238 0.0762(13) Uiso 1 1 calc R . .
H9D2 H 0.5067 0.4383 0.6382 0.0762(13) Uiso 1 1 calc R . .
H9D3 H 0.5678 0.4888 0.6257 0.0762(13) Uiso 1 1 calc R . .
C10D C 0.66354(15) 0.38971(16) 0.5948(5) 0.142(2) Uani 1 1 d . . .
H10J H 0.6733 0.3828 0.6718 0.0762(13) Uiso 1 1 calc R . .
H10K H 0.6818 0.4333 0.5715 0.0762(13) Uiso 1 1 calc R . .
H10L H 0.6833 0.3529 0.5527 0.0762(13) Uiso 1 1 calc R . .
C11D C 0.42007(8) 0.10664(8) 0.62525(15) 0.0333(4) Uani 1 1 d . . .
H11C H 0.4121 0.1010 0.5474 0.0409(14) Uiso 1 1 calc R . .
H11D H 0.3965 0.1472 0.6493 0.0409(14) Uiso 1 1 calc R . .
C12D C 0.39551(9) 0.04399(9) 0.68665(17) 0.0396(4) Uani 1 1 d . . .
H12C H 0.4099 0.0467 0.7625 0.0409(14) Uiso 1 1 calc R . .
H12D H 0.4146 0.0029 0.6551 0.0409(14) Uiso 1 1 calc R . .
C13D C 0.31895(9) 0.03952(11) 0.68066(18) 0.0471(5) Uani 1 1 d . . .
H13D H 0.2999 0.0780 0.7196 0.0762(13) Uiso 1 1 calc R . .
H13E H 0.3044 -0.0030 0.7138 0.0762(13) Uiso 1 1 calc R . .
H13F H 0.3044 0.0408 0.6048 0.0762(13) Uiso 1 1 calc R . .
C20D C 0.56971(8) 0.13929(9) 0.45552(14) 0.0316(3) Uani 1 1 d . . .
H20G H 0.5716 0.1571 0.3816 0.0409(14) Uiso 1 1 calc R . .
H20H H 0.5371 0.1026 0.4570 0.0409(14) Uiso 1 1 calc R . .
C1G C 0.69178(11) 0.19550(12) 0.7657(2) 0.0463(5) Uani 1 1 d . . .
C2G C 0.75474(10) 0.23238(12) 0.76362(18) 0.0500(5) Uani 1 1 d . . .
N3G N 0.80437(12) 0.26207(17) 0.7622(2) 0.0929(9) Uani 1 1 d . . .
H1C H 0.5409(14) 0.0487(14) 0.878(2) 0.068(8) Uiso 1 1 d . . .
H1A H 0.5573(13) 0.0503(13) 0.613(2) 0.065(7) Uiso 1 1 d . . .
H1G H 0.671(2) 0.207(2) 0.824(4) 0.134(16) Uiso 1 1 d . . .
H2G H 0.667(3) 0.209(3) 0.707(5) 0.17(2) Uiso 1 1 d . . .
H3G H 0.701(3) 0.146(3) 0.764(4) 0.155(18) Uiso 1 1 d . . .

loop_
_atom_site_aniso_label
_atom_site_aniso_U_11
_atom_site_aniso_U_22
_atom_site_aniso_U_33
_atom_site_aniso_U_23
_atom_site_aniso_U_13
_atom_site_aniso_U_12
O1A 0.0264(6) 0.0296(6) 0.0469(7) 0.0020(5) 0.0001(5) 0.0008(4)
C1A 0.0272(7) 0.0255(7) 0.0310(8) -0.0048(6) 0.0004(6) 0.0011(6)
C2A 0.0315(8) 0.0253(7) 0.0283(8) -0.0029(6) -0.0013(6) 0.0038(6)
C3A 0.0249(7) 0.0318(8) 0.0330(8) -0.0022(6) -0.0021(6) 0.0051(6)
C4A 0.0271(8) 0.0323(8) 0.0341(9) -0.0007(6) 0.0022(6) 0.0032(6)
C5A 0.0324(8) 0.0310(8) 0.0302(8) 0.0035(6) 0.0001(6) 0.0061(6)
C6A 0.0269(7) 0.0304(8) 0.0295(8) -0.0048(6) -0.0021(6) 0.0059(6)
C7A 0.0313(8) 0.0409(9) 0.0411(10) 0.0048(7) 0.0063(7) -0.0004(7)
C8A 0.0410(10) 0.0406(10) 0.0597(12) 0.0025(9) 0.0040(9) -0.0064(8)
C9A 0.0646(14) 0.0607(13) 0.0578(14) -0.0029(11) 0.0281(11) -0.0080(11)
C10A 0.0280(9) 0.0700(14) 0.0857(17) 0.0271(13) -0.0011(10) -0.0054(9)
C20A 0.0310(8) 0.0237(7) 0.0355(9) -0.0010(6) -0.0022(6) 0.0035(6)
O1B 0.0255(5) 0.0249(5) 0.0492(7) 0.0024(5) -0.0066(5) -0.0020(4)
C1B 0.0236(7) 0.0202(7) 0.0392(9) 0.0042(6) -0.0047(6) 0.0003(5)
C2B 0.0269(7) 0.0203(7) 0.0356(8) 0.0054(6) 0.0005(6) 0.0013(5)
C3B 0.0277(7) 0.0247(7) 0.0324(8) 0.0021(6) -0.0018(6) 0.0008(6)
C4B 0.0261(7) 0.0227(7) 0.0353(8) 0.0040(6) -0.0025(6) -0.0004(6)
C5B 0.0241(7) 0.0237(7) 0.0359(8) 0.0040(6) -0.0008(6) 0.0020(6)
C6B 0.0301(8) 0.0199(7) 0.0325(8) 0.0022(6) -0.0041(6) 0.0032(5)
C7B 0.0265(7) 0.0316(8) 0.0393(9) 0.0020(7) -0.0035(6) -0.0045(6)
C8B 0.0395(9) 0.0339(9) 0.0504(11) -0.0023(8) -0.0017(8) -0.0090(7)
C9B 0.0352(9) 0.0444(10) 0.0488(11) 0.0069(8) -0.0120(8) -0.0032(7)
C10B 0.0270(8) 0.0489(10) 0.0516(11) -0.0027(8) 0.0011(7) -0.0094(7)
C11B 0.0343(8) 0.0260(8) 0.0488(10) 0.0037(7) -0.0029(7) -0.0030(6)
C12B 0.0373(9) 0.0376(9) 0.0543(11) 0.0051(8) -0.0061(8) -0.0078(7)
C13B 0.0469(11) 0.0364(10) 0.0595(13) -0.0015(8) -0.0012(9) -0.0100(8)
C20B 0.0283(7) 0.0259(8) 0.0355(9) 0.0043(6) 0.0027(6) 0.0003(6)
O1C 0.0274(6) 0.0262(6) 0.0500(7) -0.0024(5) -0.0056(5) -0.0012(5)
C1C 0.0217(7) 0.0251(7) 0.0362(8) -0.0008(6) 0.0037(6) -0.0014(6)
C2C 0.0213(7) 0.0289(8) 0.0310(8) -0.0015(6) 0.0031(6) 0.0013(6)
C3C 0.0295(8) 0.0240(7) 0.0355(9) 0.0012(6) 0.0026(6) 0.0039(6)
C4C 0.0300(8) 0.0268(8) 0.0359(9) -0.0030(6) 0.0006(6) -0.0002(6)
C5C 0.0273(7) 0.0288(8) 0.0332(8) 0.0000(6) -0.0016(6) 0.0007(6)
C6C 0.0242(7) 0.0258(7) 0.0333(8) 0.0021(6) 0.0050(6) 0.0018(6)
C7C 0.0415(9) 0.0273(8) 0.0455(10) -0.0048(7) -0.0067(8) -0.0013(7)
C8C 0.0553(12) 0.0371(10) 0.0569(12) -0.0161(9) 0.0030(9) -0.0021(8)
C9C 0.0515(12) 0.0383(10) 0.0641(14) -0.0066(9) 0.0051(10) -0.0160(9)
C10C 0.0690(14) 0.0394(11) 0.0712(15) -0.0102(10) -0.0323(12) -0.0039(10)
C20C 0.0223(7) 0.0306(8) 0.0366(9) -0.0003(6) 0.0007(6) 0.0028(6)
O1D 0.0235(5) 0.0249(5) 0.0475(7) 0.0022(5) -0.0020(5) 0.0003(4)
C1D 0.0220(7) 0.0236(7) 0.0382(9) 0.0024(6) -0.0042(6) 0.0027(5)
C2D 0.0232(7) 0.0303(8) 0.0347(9) 0.0006(6) -0.0039(6) 0.0040(6)
C3D 0.0261(7) 0.0315(8) 0.0379(9) 0.0048(7) 0.0016(6) 0.0026(6)
C4D 0.0272(8) 0.0284(8) 0.0427(9) 0.0045(7) -0.0030(6) 0.0005(6)
C5D 0.0257(7) 0.0275(8) 0.0388(9) -0.0026(6) -0.0027(6) 0.0017(6)
C6D 0.0205(7) 0.0282(7) 0.0344(8) 0.0023(6) -0.0028(6) 0.0038(5)
C7D 0.0413(10) 0.0294(9) 0.0575(12) 0.0061(8) 0.0003(8) -0.0089(7)
C8D 0.102(2) 0.0461(12) 0.0716(16) 0.0183(12) -0.0003(15) -0.0178(13)
C9D 0.128(3) 0.0313(11) 0.106(2) -0.0015(13) 0.038(2) -0.0171(13)
C10D 0.0567(17) 0.0623(18) 0.305(7) 0.070(3) -0.063(3) -0.0294(14)
C11D 0.0253(8) 0.0326(8) 0.0420(9) -0.0006(7) -0.0049(6) -0.0009(6)
C12D 0.0329(9) 0.0345(9) 0.0513(11) 0.0046(8) -0.0074(7) -0.0048(7)
C13D 0.0327(9) 0.0508(11) 0.0578(12) -0.0008(9) -0.0044(8) -0.0090(8)
C20D 0.0291(8) 0.0341(8) 0.0313(8) -0.0016(6) -0.0035(6) 0.0059(6)
C1G 0.0391(10) 0.0450(11) 0.0549(13) -0.0057(9) 0.0043(9) -0.0013(8)
C2G 0.0398(10) 0.0621(13) 0.0481(12) 0.0083(9) -0.0015(8) -0.0025(9)
N3G 0.0562(13) 0.134(2) 0.0880(18) 0.0248(16) -0.0073(12) -0.0355(14)

loop_
_atom_type_symbol
_atom_type_description
_atom_type_scat_dispersion_real
_atom_type_scat_dispersion_imag
_atom_type_scat_source
C C 0.0181 0.0091 'International Tables Vol C Tables 4.2.6.8 and 6.1.1.4'
H H 0.0000 0.0000 'International Tables Vol C Tables 4.2.6.8 and 6.1.1.4'
N N 0.0311 0.0180 'International Tables Vol C Tables 4.2.6.8 and 6.1.1.4'
O O 0.0492 0.0322 'International Tables Vol C Tables 4.2.6.8 and 6.1.1.4'

loop_
_geom_angle_atom_site_label_1
_geom_angle_atom_site_label_2
_geom_angle_atom_site_label_3
_geom_angle
_geom_angle_site_symmetry_1
_geom_angle_site_symmetry_3
_geom_angle_publ_flag
C1A O1A H1A 107.1(16) . . ?
O1A C1A C2A 118.41(14) . . ?
O1A C1A C6A 121.69(14) . . ?
C2A C1A C6A 119.84(14) . . ?
C3A C2A C1A 119.20(15) . . ?
C3A C2A C20A 119.84(14) . . ?
C1A C2A C20A 120.92(14) . . ?
C2A C3A C4A 122.47(14) . . ?
C2A C3A H3A 118.8 . . ?
C4A C3A H3A 118.8 . . ?
C3A C4A C5A 116.67(15) . . ?
C3A C4A C7A 122.84(14) . . ?
C5A C4A C7A 120.44(15) . . ?
C6A C5A C4A 122.82(15) . . ?
C6A C5A H5A 118.6 . . ?
C4A C5A H5A 118.6 . . ?
C5A C6A C1A 118.98(14) . . ?
C5A C6A C20D 119.01(14) . . ?
C1A C6A C20D 121.85(14) . . ?
C10A C7A C8A 107.59(17) . . ?
C10A C7A C4A 111.92(15) . . ?
C8A C7A C4A 111.24(14) . . ?
C10A C7A C9A 109.30(18) . . ?
C8A C7A C9A 108.97(17) . . ?
C4A C7A C9A 107.77(16) . . ?
C7A C8A H8A1 109.5 . . ?
C7A C8A H8A2 109.5 . . ?
H8A1 C8A H8A2 109.5 . . ?
C7A C8A H8A3 109.5 . . ?
H8A1 C8A H8A3 109.5 . . ?
H8A2 C8A H8A3 109.5 . . ?
C7A C9A H9A1 109.5 . . ?
C7A C9A H9A2 109.5 . . ?
H9A1 C9A H9A2 109.5 . . ?
C7A C9A H9A3 109.5 . . ?
H9A1 C9A H9A3 109.5 . . ?
H9A2 C9A H9A3 109.5 . . ?
C7A C10A H10A 109.5 . . ?
C7A C10A H10B 109.5 . . ?
H10A C10A H10B 109.5 . . ?
C7A C10A H10C 109.5 . . ?
H10A C10A H10C 109.5 . . ?
H10B C10A H10C 109.5 . . ?
C6B C20A C2A 111.47(12) . . ?
C6B C20A H20A 109.3 . . ?
C2A C20A H20A 109.3 . . ?
C6B C20A H20B 109.3 . . ?
C2A C20A H20B 109.3 . . ?
H20A C20A H20B 108.0 . . ?
C1B O1B C11B 113.83(12) . . ?
C6B C1B C2B 121.40(14) . . ?
C6B C1B O1B 119.69(15) . . ?
C2B C1B O1B 118.84(14) . . ?
C1B C2B C3B 118.47(14) . . ?
C1B C2B C20B 121.49(14) . . ?
C3B C2B C20B 119.70(15) . . ?
C2B C3B C4B 122.27(15) . . ?
C2B C3B H3B 118.9 . . ?
C4B C3B H3B 118.9 . . ?
C5B C4B C3B 117.24(14) . . ?
C5B C4B C7B 123.17(14) . . ?
C3B C4B C7B 119.59(15) . . ?
C4B C5B C6B 122.42(15) . . ?
C4B C5B H5B 118.8 . . ?
C6B C5B H5B 118.8 . . ?
C1B C6B C5B 118.08(15) . . ?
C1B C6B C20A 122.16(14) . . ?
C5B C6B C20A 119.66(14) . . ?
C4B C7B C8B 109.62(13) . . ?
C4B C7B C9B 109.38(13) . . ?
C8B C7B C9B 109.35(15) . . ?
C4B C7B C10B 111.98(14) . . ?
C8B C7B C10B 108.12(14) . . ?
C9B C7B C10B 108.33(15) . . ?
C7B C8B H8B1 109.5 . . ?
C7B C8B H8B2 109.5 . . ?
H8B1 C8B H8B2 109.5 . . ?
C7B C8B H8B3 109.5 . . ?
H8B1 C8B H8B3 109.5 . . ?
H8B2 C8B H8B3 109.5 . . ?
C7B C9B H9B1 109.5 . . ?
C7B C9B H9B2 109.5 . . ?
H9B1 C9B H9B2 109.5 . . ?
C7B C9B H9B3 109.5 . . ?
H9B1 C9B H9B3 109.5 . . ?
H9B2 C9B H9B3 109.5 . . ?
C7B C10B H10D 109.5 . . ?
C7B C10B H10E 109.5 . . ?
H10D C10B H10E 109.5 . . ?
C7B C10B H10F 109.5 . . ?
H10D C10B H10F 109.5 . . ?
H10E C10B H10F 109.5 . . ?
O1B C11B C12B 109.30(14) . . ?
O1B C11B H11A 109.8 . . ?
C12B C11B H11A 109.8 . . ?
O1B C11B H11B 109.8 . . ?
C12B C11B H11B 109.8 . . ?
H11A C11B H11B 108.3 . . ?
C11B C12B C13B 111.15(16) . . ?
C11B C12B H12A 109.4 . . ?
C13B C12B H12A 109.4 . . ?
C11B C12B H12B 109.4 . . ?
C13B C12B H12B 109.4 . . ?
H12A C12B H12B 108.0 . . ?
C12B C13B H13A 109.5 . . ?
C12B C13B H13B 109.5 . . ?
H13A C13B H13B 109.5 . . ?
C12B C13B H13C 109.5 . . ?
H13A C13B H13C 109.5 . . ?
H13B C13B H13C 109.5 . . ?
C6C C20B C2B 108.70(12) . . ?
C6C C20B H20C 110.0 . . ?
C2B C20B H20C 109.9 . . ?
C6C C20B H20D 110.0 . . ?
C2B C20B H20D 110.0 . . ?
H20C C20B H20D 108.3 . . ?
C1C O1C H1C 113(2) . . ?
O1C C1C C6C 121.63(14) . . ?
O1C C1C C2C 118.12(14) . . ?
C6C C1C C2C 120.22(14) . . ?
C3C C2C C1C 118.48(14) . . ?
C3C C2C C20C 120.33(14) . . ?
C1C C2C C20C 121.15(14) . . ?
C2C C3C C4C 123.13(14) . . ?
C2C C3C H3C 118.4 . . ?
C4C C3C H3C 118.4 . . ?
C3C C4C C5C 116.68(14) . . ?
C3C C4C C7C 120.12(14) . . ?
C5C C4C C7C 123.19(15) . . ?
C4C C5C C6C 122.44(15) . . ?
C4C C5C H5C 118.8 . . ?
C6C C5C H5C 118.8 . . ?
C1C C6C C5C 119.05(14) . . ?
C1C C6C C20B 121.86(14) . . ?
C5C C6C C20B 118.96(14) . . ?
C8C C7C C4C 109.38(15) . . ?
C8C C7C C9C 109.54(16) . . ?
C4C C7C C9C 109.29(15) . . ?
C8C C7C C10C 108.09(17) . . ?
C4C C7C C10C 112.35(15) . . ?
C9C C7C C10C 108.15(18) . . ?
C7C C8C H8C1 109.5 . . ?
C7C C8C H8C2 109.5 . . ?
H8C1 C8C H8C2 109.5 . . ?
C7C C8C H8C3 109.5 . . ?
H8C1 C8C H8C3 109.5 . . ?
H8C2 C8C H8C3 109.5 . . ?
C7C C9C H9C1 109.5 . . ?
C7C C9C H9C2 109.5 . . ?
H9C1 C9C H9C2 109.5 . . ?
C7C C9C H9C3 109.5 . . ?
H9C1 C9C H9C3 109.5 . . ?
H9C2 C9C H9C3 109.5 . . ?
C7C C10C H10G 109.5 . . ?
C7C C10C H10H 109.5 . . ?
H10G C10C H10H 109.5 . . ?
C7C C10C H10I 109.5 . . ?
H10G C10C H10I 109.5 . . ?
H10H C10C H10I 109.5 . . ?
C6D C20C C2C 111.69(12) . . ?
C6D C20C H20E 109.3 . . ?
C2C C20C H20E 109.3 . . ?
C6D C20C H20F 109.3 . . ?
C2C C20C H20F 109.3 . . ?
H20E C20C H20F 107.9 . . ?
C1D O1D C11D 113.43(11) . . ?
C6D C1D O1D 119.99(14) . . ?
C6D C1D C2D 121.40(14) . . ?
O1D C1D C2D 118.55(14) . . ?
C3D C2D C1D 118.51(15) . . ?
C3D C2D C20D 119.99(15) . . ?
C1D C2D C20D 121.10(14) . . ?
C2D C3D C4D 122.00(15) . . ?
C2D C3D H3D 119.0 . . ?
C4D C3D H3D 119.0 . . ?
C5D C4D C3D 117.41(15) . . ?
C5D C4D C7D 121.87(16) . . ?
C3D C4D C7D 120.65(16) . . ?
C4D C5D C6D 122.83(15) . . ?
C4D C5D H5D 118.6 . . ?
C6D C5D H5D 118.6 . . ?
C1D C6D C5D 117.76(15) . . ?
C1D C6D C20C 121.80(14) . . ?
C5D C6D C20C 120.34(14) . . ?
C10D C7D C4D 109.23(17) . . ?
C10D C7D C8D 109.5(3) . . ?
C4D C7D C8D 110.26(17) . . ?
C10D C7D C9D 112.5(3) . . ?
C4D C7D C9D 111.63(17) . . ?
C8D C7D C9D 103.6(2) . . ?
C7D C8D H8D1 109.5 . . ?
C7D C8D H8D2 109.4 . . ?
H8D1 C8D H8D2 109.5 . . ?
C7D C8D H8D3 109.5 . . ?
H8D1 C8D H8D3 109.5 . . ?
H8D2 C8D H8D3 109.5 . . ?
C7D C9D H9D1 109.5 . . ?
C7D C9D H9D2 109.4 . . ?
H9D1 C9D H9D2 109.5 . . ?
C7D C9D H9D3 109.5 . . ?
H9D1 C9D H9D3 109.5 . . ?
H9D2 C9D H9D3 109.5 . . ?
C7D C10D H10J 109.5 . . ?
C7D C10D H10K 109.5 . . ?
H10J C10D H10K 109.5 . . ?
C7D C10D H10L 109.5 . . ?
H10J C10D H10L 109.5 . . ?
H10K C10D H10L 109.5 . . ?
O1D C11D C12D 108.38(13) . . ?
O1D C11D H11C 110.0 . . ?
C12D C11D H11C 110.0 . . ?
O1D C11D H11D 110.0 . . ?
C12D C11D H11D 110.0 . . ?
H11C C11D H11D 108.4 . . ?
C11D C12D C13D 110.60(15) . . ?
C11D C12D H12C 109.5 . . ?
C13D C12D H12C 109.5 . . ?
C11D C12D H12D 109.5 . . ?
C13D C12D H12D 109.5 . . ?
H12C C12D H12D 108.1 . . ?
C12D C13D H13D 109.5 . . ?
C12D C13D H13E 109.5 . . ?
H13D C13D H13E 109.5 . . ?
C12D C13D H13F 109.5 . . ?
H13D C13D H13F 109.5 . . ?
H13E C13D H13F 109.5 . . ?
C2D C20D C6A 108.64(13) . . ?
C2D C20D H20G 110.0 . . ?
C6A C20D H20G 110.0 . . ?
C2D C20D H20H 110.0 . . ?
C6A C20D H20H 110.0 . . ?
H20G C20D H20H 108.3 . . ?
C2G C1G H1G 108(3) . . ?
C2G C1G H2G 108(3) . . ?
H1G C1G H2G 108(4) . . ?
C2G C1G H3G 109(3) . . ?
H1G C1G H3G 112(4) . . ?
H2G C1G H3G 111(4) . . ?
N3G C2G C1G 179.5(3) . . ?

loop_
_geom_bond_atom_site_label_1
_geom_bond_atom_site_label_2
_geom_bond_distance
_geom_bond_site_symmetry_2
_geom_bond_publ_flag
O1A C1A 1.3702(19) . ?
O1A H1A 0.92(3) . ?
C1A C2A 1.401(2) . ?
C1A C6A 1.404(2) . ?
C2A C3A 1.394(2) . ?
C2A C20A 1.523(2) . ?
C3A C4A 1.393(2) . ?
C3A H3A 0.9600 . ?
C4A C5A 1.402(2) . ?
C4A C7A 1.536(2) . ?
C5A C6A 1.385(2) . ?
C5A H5A 0.9600 . ?
C6A C20D 1.525(2) . ?
C7A C10A 1.519(3) . ?
C7A C8A 1.528(3) . ?
C7A C9A 1.534(3) . ?
C8A H8A1 0.9599 . ?
C8A H8A2 0.9599 . ?
C8A H8A3 0.9599 . ?
C9A H9A1 0.9599 . ?
C9A H9A2 0.9599 . ?
C9A H9A3 0.9599 . ?
C10A H10A 0.9599 . ?
C10A H10B 0.9599 . ?
C10A H10C 0.9599 . ?
C20A C6B 1.525(2) . ?
C20A H20A 0.9600 . ?
C20A H20B 0.9600 . ?
O1B C1B 1.3955(18) . ?
O1B C11B 1.4414(19) . ?
C1B C6B 1.389(2) . ?
C1B C2B 1.394(2) . ?
C2B C3B 1.396(2) . ?
C2B C20B 1.520(2) . ?
C3B C4B 1.393(2) . ?
C3B H3B 0.9600 . ?
C4B C5B 1.394(2) . ?
C4B C7B 1.535(2) . ?
C5B C6B 1.403(2) . ?
C5B H5B 0.9600 . ?
C7B C8B 1.538(2) . ?
C7B C9B 1.541(2) . ?
C7B C10B 1.533(2) . ?
C8B H8B1 0.9599 . ?
C8B H8B2 0.9599 . ?
C8B H8B3 0.9599 . ?
C9B H9B1 0.9599 . ?
C9B H9B2 0.9599 . ?
C9B H9B3 0.9599 . ?
C10B H10D 0.9599 . ?
C10B H10E 0.9599 . ?
C10B H10F 0.9599 . ?
C11B C12B 1.507(2) . ?
C11B H11A 0.9600 . ?
C11B H11B 0.9600 . ?
C12B C13B 1.514(2) . ?
C12B H12A 0.9600 . ?
C12B H12B 0.9600 . ?
C13B H13A 0.9599 . ?
C13B H13B 0.9599 . ?
C13B H13C 0.9599 . ?
C20B C6C 1.525(2) . ?
C20B H20C 0.9600 . ?
C20B H20D 0.9600 . ?
O1C C1C 1.3719(19) . ?
O1C H1C 0.80(3) . ?
C1C C6C 1.403(2) . ?
C1C C2C 1.402(2) . ?
C2C C3C 1.390(2) . ?
C2C C20C 1.523(2) . ?
C3C C4C 1.401(2) . ?
C3C H3C 0.9600 . ?
C4C C5C 1.393(2) . ?
C4C C7C 1.533(2) . ?
C5C C6C 1.395(2) . ?
C5C H5C 0.9600 . ?
C7C C8C 1.535(3) . ?
C7C C9C 1.531(3) . ?
C7C C10C 1.530(3) . ?
C8C H8C1 0.9599 . ?
C8C H8C2 0.9599 . ?
C8C H8C3 0.9599 . ?
C9C H9C1 0.9599 . ?
C9C H9C2 0.9599 . ?
C9C H9C3 0.9599 . ?
C10C H10G 0.9599 . ?
C10C H10H 0.9599 . ?
C10C H10I 0.9599 . ?
C20C C6D 1.519(2) . ?
C20C H20E 0.9600 . ?
C20C H20F 0.9600 . ?
O1D C1D 1.3923(18) . ?
O1D C11D 1.4524(18) . ?
C1D C6D 1.395(2) . ?
C1D C2D 1.394(2) . ?
C2D C3D 1.394(2) . ?
C2D C20D 1.518(2) . ?
C3D C4D 1.395(2) . ?
C3D H3D 0.9600 . ?
C4D C5D 1.387(2) . ?
C4D C7D 1.540(2) . ?
C5D C6D 1.396(2) . ?
C5D H5D 0.9600 . ?
C7D C10D 1.478(3) . ?
C7D C8D 1.536(3) . ?
C7D C9D 1.519(3) . ?
C8D H8D1 0.9599 . ?
C8D H8D2 0.9599 . ?
C8D H8D3 0.9599 . ?
C9D H9D1 0.9599 . ?
C9D H9D2 0.9599 . ?
C9D H9D3 0.9599 . ?
C10D H10J 0.9599 . ?
C10D H10K 0.9599 . ?
C10D H10L 0.9599 . ?
C11D C12D 1.504(2) . ?
C11D H11C 0.9600 . ?
C11D H11D 0.9600 . ?
C12D C13D 1.526(2) . ?
C12D H12C 0.9600 . ?
C12D H12D 0.9600 . ?
C13D H13D 0.9599 . ?
C13D H13E 0.9599 . ?
C13D H13F 0.9599 . ?
C20D H20G 0.9600 . ?
C20D H20H 0.9600 . ?
C1G C2G 1.441(3) . ?
C1G H1G 0.85(5) . ?
C1G H2G 0.89(6) . ?
C1G H3G 0.96(5) . ?
C2G N3G 1.142(3) . ?

loop_
_cod_related_entry_id
_cod_related_entry_database
_cod_related_entry_code
1 ChemSpider 21141975
